data_7103384
loop_
_publ_author_name
'Rang, Alexander'
'Nieger, Martin'
'Engeser, Marianne'
'L\"utzen, Arne'
'Schalley, Christoph A'

_publ_section_title
;
 Self-assembling squares with amino acid-decorated bipyridines:
 heterochiral self-sorting of dynamically interconverting
 diastereomers.
;
_journal_issue 39
_journal_name_full 'Chemical communications (Cambridge, England)'
_journal_page_first 4789
_journal_page_last 4791
_journal_paper_doi 10.1039/b806916f
_journal_year 2008
_chemical_absolute_configuration syn
_chemical_formula_moiety 'C20 H22 N4 O6'
_chemical_formula_sum 'C20 H22 N4 O6'
_chemical_formula_weight 414.42
_chemical_name_common
;
(S,S)-2-(3'-(1-Methoxycarbonyl-ethylcarbamoyl)-(4,4')-
bipyridinyl-3-carbonyl)-amino-propionic acid methyl ester
;
_chemical_name_systematic
;
(S,S)-2-[3'-(1-Methoxycarbonyl-ethylcarbamoyl)-[4,4']-bipyridinyl-
3-carbonyl]-amino-propionic acid methyl ester
;
_space_group_IT_number 19
_symmetry_cell_setting orthorhombic
_symmetry_space_group_name_Hall 'P 2ac 2ab'
_symmetry_space_group_name_H-M 'P 21 21 21'
_atom_sites_solution_hydrogens geom
_atom_sites_solution_primary direct
_atom_sites_solution_secondary difmap
_audit_creation_method SHELXL-97
_cell_angle_alpha 90.00
_cell_angle_beta 90.00
_cell_angle_gamma 90.00
_cell_formula_units_Z 4
_cell_length_a 8.709(1)
_cell_length_b 11.104(1)
_cell_length_c 21.032(3)
_cell_measurement_reflns_used 213
_cell_measurement_temperature 123(2)
_cell_measurement_theta_max 25
_cell_measurement_theta_min 1
_cell_volume 2033.9(4)
_computing_cell_refinement 'DIRAX, EVALCCD'
_computing_data_collection Collect
_computing_data_reduction EVALCCD
_computing_molecular_graphics XP
_computing_publication_material 'SHELXL-97 (Sheldrick, 1997)'
_computing_structure_refinement 'SHELXL-97 (Sheldrick, 1997)'
_computing_structure_solution 'SHELXS-97 (Sheldrick, 1990)'
_diffrn_ambient_temperature 123(2)
_diffrn_measured_fraction_theta_full 0.988
_diffrn_measured_fraction_theta_max 0.988
_diffrn_measurement_device_type 'Bruker-Nonius KappaCCD'
_diffrn_measurement_method 'rotation in phi and omega, 1 deg.'
_diffrn_radiation_monochromator graphite
_diffrn_radiation_source 'fine-focus sealed tube'
_diffrn_radiation_type MoK\a
_diffrn_radiation_wavelength 0.71073
_diffrn_reflns_av_R_equivalents 0.0449
_diffrn_reflns_av_sigmaI/netI 0.0202
_diffrn_reflns_limit_h_max 11
_diffrn_reflns_limit_h_min -11
_diffrn_reflns_limit_k_max 14
_diffrn_reflns_limit_k_min -14
_diffrn_reflns_limit_l_max 27
_diffrn_reflns_limit_l_min -27
_diffrn_reflns_number 33705
_diffrn_reflns_theta_full 27.47
_diffrn_reflns_theta_max 27.47
_diffrn_reflns_theta_min 5.03
_exptl_absorpt_coefficient_mu 0.102
_exptl_absorpt_correction_type none
_exptl_crystal_colour colourless
_exptl_crystal_density_diffrn 1.353
_exptl_crystal_density_meas ?
_exptl_crystal_density_method 'not measured'
_exptl_crystal_description plates
_exptl_crystal_F_000 872
_exptl_crystal_size_max 0.50
_exptl_crystal_size_mid 0.30
_exptl_crystal_size_min 0.15
_refine_diff_density_max 0.261
_refine_diff_density_min -0.185
_refine_diff_density_rms 0.035
_refine_ls_abs_structure_details 'Flack H D (1983), Acta Cryst. A39, 876-881'
_refine_ls_abs_structure_Flack -0.1(7)
_refine_ls_extinction_method none
_refine_ls_goodness_of_fit_ref 1.053
_refine_ls_hydrogen_treatment mixed
_refine_ls_matrix_type full
_refine_ls_number_parameters 279
_refine_ls_number_reflns 4640
_refine_ls_number_restraints 2
_refine_ls_restrained_S_all 1.053
_refine_ls_R_factor_all 0.0325
_refine_ls_R_factor_gt 0.0298
_refine_ls_shift/su_max 0.000
_refine_ls_shift/su_mean 0.000
_refine_ls_structure_factor_coef Fsqd
_refine_ls_weighting_details 'calc w=1/[\s^2^(Fo^2^)+(0.0357P)^2^+0.5281P] where P=(Fo^2^+2Fc^2^)/3'
_refine_ls_weighting_scheme calc
_refine_ls_wR_factor_gt 0.0731
_refine_ls_wR_factor_ref 0.0752
_reflns_number_gt 4397
_reflns_number_total 4640
_reflns_threshold_expression >2sigma(I)
_cod_data_source_file b806916f.txt
_cod_data_source_block cas014hy_(S,S-2)_rev
_cod_depositor_comments
;
The following automatic conversions were performed:

'_exptl_crystal_density_meas' value 'none' was changed to '?' - the
value is perceived as not measured.

Automatic conversion script
Id: cif_fix_values 3008 2015-01-20 13:52:24Z robertas 
;
_cod_original_sg_symbol_H-M 'P 212121'
_cod_database_code 7103384

loop_
_symmetry_equiv_pos_as_xyz
'x, y, z'
'-x+1/2, -y, z+1/2'
'-x, y+1/2, -z+1/2'
'x+1/2, -y+1/2, -z'

loop_
_atom_site_label
_atom_site_type_symbol
_atom_site_fract_x
_atom_site_fract_y
_atom_site_fract_z
_atom_site_U_iso_or_equiv
_atom_site_adp_type
_atom_site_occupancy
_atom_site_symmetry_multiplicity
_atom_site_calc_flag
_atom_site_refinement_flags
_atom_site_disorder_assembly
_atom_site_disorder_group
C1 C 0.29388(13) 0.43678(11) 0.06860(5) 0.0154(2) Uani 1 1 d . . .
C2 C 0.17996(13) 0.40341(11) 0.11180(6) 0.0158(2) Uani 1 1 d . . .
C3 C 0.10279(14) 0.29579(12) 0.10228(6) 0.0195(2) Uani 1 1 d . . .
H3 H 0.0237 0.2745 0.1313 0.023 Uiso 1 1 calc R . .
N4 N 0.13370(13) 0.22037(10) 0.05446(5) 0.0223(2) Uani 1 1 d . . .
C5 C 0.24343(15) 0.25296(12) 0.01413(6) 0.0221(3) Uani 1 1 d . . .
H5 H 0.2675 0.1998 -0.0198 0.027 Uiso 1 1 calc R . .
C6 C 0.32482(14) 0.35958(12) 0.01856(6) 0.0203(2) Uani 1 1 d . . .
H6 H 0.4006 0.3795 -0.0122 0.024 Uiso 1 1 calc R . .
C21 C 0.15506(13) 0.47497(11) 0.17095(6) 0.0165(2) Uani 1 1 d . . .
O21 O 0.26536(10) 0.50098(9) 0.20500(4) 0.02200(19) Uani 1 1 d . . .
N21 N 0.01103(12) 0.50588(10) 0.18456(5) 0.0179(2) Uani 1 1 d D . .
H21 H -0.0610(17) 0.4847(14) 0.1589(7) 0.021 Uiso 1 1 d D . .
C22 C -0.02741(14) 0.55560(11) 0.24624(6) 0.0175(2) Uani 1 1 d . . .
H22 H 0.0513 0.6175 0.2576 0.021 Uiso 1 1 calc R . .
C23 C -0.18463(14) 0.61608(12) 0.24491(6) 0.0213(3) Uani 1 1 d . . .
H23A H -0.1853 0.6793 0.2124 0.032 Uiso 1 1 calc R . .
H23B H -0.2062 0.6517 0.2866 0.032 Uiso 1 1 calc R . .
H23C H -0.2635 0.5560 0.2349 0.032 Uiso 1 1 calc R . .
C24 C -0.02239(15) 0.45627(12) 0.29566(6) 0.0209(2) Uani 1 1 d . . .
O24 O -0.00085(16) 0.35231(10) 0.28481(5) 0.0398(3) Uani 1 1 d . . .
O25 O -0.04900(12) 0.50080(9) 0.35307(4) 0.0270(2) Uani 1 1 d . . .
C25 C -0.0296(2) 0.41981(16) 0.40505(7) 0.0405(4) Uani 1 1 d . . .
H25A H -0.0868 0.3455 0.3967 0.061 Uiso 1 1 calc R . .
H25B H -0.0683 0.4573 0.4441 0.061 Uiso 1 1 calc R . .
H25C H 0.0797 0.4010 0.4101 0.061 Uiso 1 1 calc R . .
C1' C 0.37352(14) 0.55536(11) 0.07124(5) 0.0169(2) Uani 1 1 d . . .
C2' C 0.52427(14) 0.57022(11) 0.09211(5) 0.0172(2) Uani 1 1 d . . .
C3' C 0.59224(16) 0.68248(12) 0.08490(6) 0.0226(3) Uani 1 1 d . . .
H3' H 0.6954 0.6914 0.0988 0.027 Uiso 1 1 calc R . .
N4' N 0.52360(15) 0.77797(10) 0.06011(6) 0.0271(3) Uani 1 1 d . . .
C5' C 0.37884(17) 0.76258(13) 0.04090(7) 0.0274(3) Uani 1 1 d . . .
H5' H 0.3266 0.8297 0.0231 0.033 Uiso 1 1 calc R . .
C6' C 0.30070(16) 0.65482(12) 0.04546(6) 0.0230(3) Uani 1 1 d . . .
H6' H 0.1976 0.6489 0.0310 0.028 Uiso 1 1 calc R . .
C21' C 0.62000(14) 0.47258(11) 0.12064(6) 0.0171(2) Uani 1 1 d . . .
O21' O 0.75312(10) 0.45706(8) 0.10217(4) 0.02140(19) Uani 1 1 d . . .
N21' N 0.55542(12) 0.40926(10) 0.16717(5) 0.0176(2) Uani 1 1 d D . .
H21' H 0.4648(16) 0.4277(14) 0.1799(7) 0.021 Uiso 1 1 d D . .
C22' C 0.63727(15) 0.31131(12) 0.19815(6) 0.0199(2) Uani 1 1 d . . .
H22' H 0.7464 0.3371 0.2041 0.024 Uiso 1 1 calc R . .
C23' C 0.56966(17) 0.28703(14) 0.26327(6) 0.0278(3) Uani 1 1 d . . .
H23D H 0.5719 0.3611 0.2886 0.042 Uiso 1 1 calc R . .
H23E H 0.6301 0.2246 0.2847 0.042 Uiso 1 1 calc R . .
H23F H 0.4633 0.2596 0.2587 0.042 Uiso 1 1 calc R . .
C24' C 0.63712(16) 0.19844(12) 0.15760(6) 0.0230(3) Uani 1 1 d . . .
O24' O 0.74985(13) 0.14210(10) 0.14518(5) 0.0354(2) Uani 1 1 d . . .
O25' O 0.49595(12) 0.16992(9) 0.13940(6) 0.0343(3) Uani 1 1 d . . .
C25' C 0.4838(2) 0.06012(14) 0.10278(9) 0.0411(4) Uani 1 1 d . . .
H25D H 0.5280 0.0729 0.0605 0.062 Uiso 1 1 calc R . .
H25E H 0.3755 0.0376 0.0986 0.062 Uiso 1 1 calc R . .
H25F H 0.5398 -0.0045 0.1245 0.062 Uiso 1 1 calc R . .

loop_
_atom_site_aniso_label
_atom_site_aniso_U_11
_atom_site_aniso_U_22
_atom_site_aniso_U_33
_atom_site_aniso_U_23
_atom_site_aniso_U_13
_atom_site_aniso_U_12
C1 0.0112(5) 0.0190(5) 0.0161(5) -0.0008(4) -0.0027(4) 0.0003(4)
C2 0.0111(5) 0.0204(6) 0.0158(5) -0.0010(4) -0.0014(4) 0.0004(4)
C3 0.0154(5) 0.0237(6) 0.0194(5) -0.0006(5) -0.0001(5) -0.0023(5)
N4 0.0210(5) 0.0235(6) 0.0224(5) -0.0032(4) -0.0035(4) -0.0042(5)
C5 0.0227(6) 0.0245(6) 0.0192(6) -0.0073(5) -0.0015(5) -0.0007(5)
C6 0.0178(6) 0.0255(6) 0.0176(6) -0.0026(5) 0.0017(5) 0.0005(5)
C21 0.0147(5) 0.0193(6) 0.0156(5) 0.0001(4) 0.0018(4) -0.0012(4)
O21 0.0131(4) 0.0324(5) 0.0205(4) -0.0077(4) -0.0009(3) -0.0002(4)
N21 0.0119(5) 0.0244(5) 0.0174(5) -0.0046(4) -0.0006(4) -0.0012(4)
C22 0.0149(5) 0.0198(6) 0.0179(5) -0.0046(5) 0.0007(4) -0.0010(4)
C23 0.0161(5) 0.0238(6) 0.0240(6) -0.0063(5) 0.0008(5) 0.0028(5)
C24 0.0175(5) 0.0237(6) 0.0215(6) -0.0036(5) 0.0012(5) -0.0011(5)
O24 0.0646(8) 0.0235(5) 0.0313(6) -0.0003(4) 0.0075(5) 0.0079(5)
O25 0.0343(5) 0.0284(5) 0.0184(4) -0.0026(4) 0.0020(4) -0.0034(4)
C25 0.0595(11) 0.0413(9) 0.0206(7) 0.0049(7) 0.0000(7) -0.0078(8)
C1' 0.0162(5) 0.0193(6) 0.0152(5) -0.0024(4) 0.0032(4) -0.0003(5)
C2' 0.0153(5) 0.0207(6) 0.0155(5) -0.0022(5) 0.0035(4) -0.0016(5)
C3' 0.0214(6) 0.0240(6) 0.0224(6) -0.0022(5) 0.0033(5) -0.0054(5)
N4' 0.0325(6) 0.0194(5) 0.0293(6) 0.0007(5) 0.0061(5) -0.0038(5)
C5' 0.0323(7) 0.0209(6) 0.0290(7) 0.0031(5) 0.0032(6) 0.0040(6)
C6' 0.0220(6) 0.0245(6) 0.0225(6) 0.0007(5) 0.0005(5) 0.0026(5)
C21' 0.0140(5) 0.0190(6) 0.0183(5) -0.0066(4) -0.0020(4) -0.0027(4)
O21' 0.0125(4) 0.0300(5) 0.0217(4) -0.0048(4) 0.0011(3) -0.0011(4)
N21' 0.0121(5) 0.0193(5) 0.0215(5) -0.0013(4) 0.0005(4) 0.0003(4)
C22' 0.0149(5) 0.0205(6) 0.0243(6) 0.0014(5) -0.0022(5) 0.0010(5)
C23' 0.0310(7) 0.0291(7) 0.0232(7) 0.0024(5) 0.0007(5) 0.0034(6)
C24' 0.0248(6) 0.0210(6) 0.0232(6) 0.0038(5) 0.0027(5) 0.0014(5)
O24' 0.0302(5) 0.0354(6) 0.0405(6) -0.0050(5) 0.0006(5) 0.0123(5)
O25' 0.0258(5) 0.0250(5) 0.0522(7) -0.0136(5) -0.0016(5) -0.0018(4)
C25' 0.0453(9) 0.0267(7) 0.0513(10) -0.0126(7) 0.0006(8) -0.0063(7)

loop_
_atom_type_symbol
_atom_type_description
_atom_type_scat_dispersion_real
_atom_type_scat_dispersion_imag
_atom_type_scat_source
C C 0.0033 0.0016 'International Tables Vol C Tables 4.2.6.8 and 6.1.1.4'
H H 0.0000 0.0000 'International Tables Vol C Tables 4.2.6.8 and 6.1.1.4'
N N 0.0061 0.0033 'International Tables Vol C Tables 4.2.6.8 and 6.1.1.4'
O O 0.0106 0.0060 'International Tables Vol C Tables 4.2.6.8 and 6.1.1.4'

loop_
_geom_angle_atom_site_label_1
_geom_angle_atom_site_label_2
_geom_angle_atom_site_label_3
_geom_angle
_geom_angle_site_symmetry_1
_geom_angle_site_symmetry_3
_geom_angle_publ_flag
C6 C1 C2 117.98(11) . . ?
C6 C1 C1' 119.03(11) . . ?
C2 C1 C1' 122.80(10) . . ?
C3 C2 C1 118.67(11) . . ?
C3 C2 C21 120.62(11) . . ?
C1 C2 C21 120.32(11) . . ?
N4 C3 C2 123.48(11) . . ?
N4 C3 H3 118.3 . . ?
C2 C3 H3 118.3 . . ?
C5 N4 C3 117.06(11) . . ?
N4 C5 C6 123.99(12) . . ?
N4 C5 H5 118.0 . . ?
C6 C5 H5 118.0 . . ?
C5 C6 C1 118.80(11) . . ?
C5 C6 H6 120.6 . . ?
C1 C6 H6 120.6 . . ?
O21 C21 N21 123.29(11) . . ?
O21 C21 C2 119.74(10) . . ?
N21 C21 C2 116.96(10) . . ?
C21 N21 C22 120.55(10) . . ?
C21 N21 H21 118.8(11) . . ?
C22 N21 H21 119.8(11) . . ?
N21 C22 C24 109.26(10) . . ?
N21 C22 C23 111.03(10) . . ?
C24 C22 C23 111.02(11) . . ?
N21 C22 H22 108.5 . . ?
C24 C22 H22 108.5 . . ?
C23 C22 H22 108.5 . . ?
C22 C23 H23A 109.5 . . ?
C22 C23 H23B 109.5 . . ?
H23A C23 H23B 109.5 . . ?
C22 C23 H23C 109.5 . . ?
H23A C23 H23C 109.5 . . ?
H23B C23 H23C 109.5 . . ?
O24 C24 O25 124.29(13) . . ?
O24 C24 C22 125.32(12) . . ?
O25 C24 C22 110.37(11) . . ?
C24 O25 C25 116.27(12) . . ?
O25 C25 H25A 109.5 . . ?
O25 C25 H25B 109.5 . . ?
H25A C25 H25B 109.5 . . ?
O25 C25 H25C 109.5 . . ?
H25A C25 H25C 109.5 . . ?
H25B C25 H25C 109.5 . . ?
C6' C1' C2' 117.41(12) . . ?
C6' C1' C1 118.53(11) . . ?
C2' C1' C1 123.70(11) . . ?
C3' C2' C1' 118.26(12) . . ?
C3' C2' C21' 117.24(11) . . ?
C1' C2' C21' 124.49(11) . . ?
N4' C3' C2' 124.71(12) . . ?
N4' C3' H3' 117.6 . . ?
C2' C3' H3' 117.6 . . ?
C3' N4' C5' 116.30(12) . . ?
N4' C5' C6' 123.76(13) . . ?
N4' C5' H5' 118.1 . . ?
C6' C5' H5' 118.1 . . ?
C5' C6' C1' 119.55(13) . . ?
C5' C6' H6' 120.2 . . ?
C1' C6' H6' 120.2 . . ?
O21' C21' N21' 123.69(12) . . ?
O21' C21' C2' 119.94(11) . . ?
N21' C21' C2' 116.32(10) . . ?
C21' N21' C22' 121.18(10) . . ?
C21' N21' H21' 119.5(11) . . ?
C22' N21' H21' 119.3(11) . . ?
N21' C22' C23' 110.34(11) . . ?
N21' C22' C24' 111.46(10) . . ?
C23' C22' C24' 111.17(11) . . ?
N21' C22' H22' 107.9 . . ?
C23' C22' H22' 107.9 . . ?
C24' C22' H22' 107.9 . . ?
C22' C23' H23D 109.5 . . ?
C22' C23' H23E 109.5 . . ?
H23D C23' H23E 109.5 . . ?
C22' C23' H23F 109.5 . . ?
H23D C23' H23F 109.5 . . ?
H23E C23' H23F 109.5 . . ?
O24' C24' O25' 125.06(13) . . ?
O24' C24' C22' 123.78(13) . . ?
O25' C24' C22' 111.14(11) . . ?
C24' O25' C25' 115.02(12) . . ?
O25' C25' H25D 109.5 . . ?
O25' C25' H25E 109.5 . . ?
H25D C25' H25E 109.5 . . ?
O25' C25' H25F 109.5 . . ?
H25D C25' H25F 109.5 . . ?
H25E C25' H25F 109.5 . . ?

loop_
_geom_bond_atom_site_label_1
_geom_bond_atom_site_label_2
_geom_bond_distance
_geom_bond_site_symmetry_2
_geom_bond_publ_flag
C1 C6 1.3839(17) . ?
C1 C2 1.3953(16) . ?
C1 C1' 1.4892(17) . ?
C2 C3 1.3856(18) . ?
C2 C21 1.4920(16) . ?
C3 N4 1.3362(17) . ?
C3 H3 0.9500 . ?
N4 C5 1.3280(17) . ?
C5 C6 1.3830(18) . ?
C5 H5 0.9500 . ?
C6 H6 0.9500 . ?
C21 O21 1.2325(14) . ?
C21 N21 1.3316(15) . ?
N21 C22 1.4490(15) . ?
N21 H21 0.860(13) . ?
C22 C24 1.5162(18) . ?
C22 C23 1.5253(17) . ?
C22 H22 1.0000 . ?
C23 H23A 0.9800 . ?
C23 H23B 0.9800 . ?
C23 H23C 0.9800 . ?
C24 O24 1.1915(17) . ?
C24 O25 1.3254(16) . ?
O25 C25 1.4256(18) . ?
C25 H25A 0.9800 . ?
C25 H25B 0.9800 . ?
C25 H25C 0.9800 . ?
C1' C6' 1.3841(18) . ?
C1' C2' 1.3941(17) . ?
C2' C3' 1.3883(18) . ?
C2' C21' 1.4935(17) . ?
C3' N4' 1.3241(19) . ?
C3' H3' 0.9500 . ?
N4' C5' 1.335(2) . ?
C5' C6' 1.380(2) . ?
C5' H5' 0.9500 . ?
C6' H6' 0.9500 . ?
C21' O21' 1.2347(15) . ?
C21' N21' 1.3297(16) . ?
N21' C22' 1.4545(16) . ?
N21' H21' 0.858(13) . ?
C22' C23' 1.5151(19) . ?
C22' C24' 1.5159(18) . ?
C22' H22' 1.0000 . ?
C23' H23D 0.9800 . ?
C23' H23E 0.9800 . ?
C23' H23F 0.9800 . ?
C24' O24' 1.1931(17) . ?
C24' O25' 1.3260(17) . ?
O25' C25' 1.4460(18) . ?
C25' H25D 0.9800 . ?
C25' H25E 0.9800 . ?
C25' H25F 0.9800 . ?

loop_
_geom_hbond_atom_site_label_D
_geom_hbond_atom_site_label_H
_geom_hbond_atom_site_label_A
_geom_hbond_distance_DH
_geom_hbond_distance_HA
_geom_hbond_distance_DA
_geom_hbond_angle_DHA
_geom_hbond_site_symmetry_A
N21 H21 O21' 0.860(13) 2.034(14) 2.8882(14) 171.7(15) 1_455
N21' H21' O21 0.858(13) 1.990(13) 2.8376(14) 169.5(15) .
C5 H5 O21' 0.95 2.46 3.3806(15) 163.4 4_455
C6 H6 N4 0.95 2.48 3.2222(17) 135.2 4
C6' H6' N4' 0.95 2.57 3.3632(18) 140.6 4_465
C23 H23A O24 0.98 2.51 3.1434(18) 121.8 3

loop_
_geom_torsion_atom_site_label_1
_geom_torsion_atom_site_label_2
_geom_torsion_atom_site_label_3
_geom_torsion_atom_site_label_4
_geom_torsion
_geom_torsion_site_symmetry_1
_geom_torsion_site_symmetry_2
_geom_torsion_site_symmetry_3
_geom_torsion_site_symmetry_4
_geom_torsion_publ_flag
C6 C1 C2 C3 -0.56(17) . . . . ?
C1' C1 C2 C3 174.34(11) . . . . ?
C6 C1 C2 C21 172.32(11) . . . . ?
C1' C1 C2 C21 -12.78(17) . . . . ?
C1 C2 C3 N4 1.46(19) . . . . ?
C21 C2 C3 N4 -171.40(12) . . . . ?
C2 C3 N4 C5 -0.83(19) . . . . ?
C3 N4 C5 C6 -0.70(19) . . . . ?
N4 C5 C6 C1 1.5(2) . . . . ?
C2 C1 C6 C5 -0.82(17) . . . . ?
C1' C1 C6 C5 -175.92(11) . . . . ?
C3 C2 C21 O21 123.41(13) . . . . ?
C1 C2 C21 O21 -49.33(17) . . . . ?
C3 C2 C21 N21 -55.50(16) . . . . ?
C1 C2 C21 N21 131.76(12) . . . . ?
O21 C21 N21 C22 -10.24(19) . . . . ?
C2 C21 N21 C22 168.62(11) . . . . ?
C21 N21 C22 C24 -73.20(14) . . . . ?
C21 N21 C22 C23 164.02(11) . . . . ?
N21 C22 C24 O24 -4.82(19) . . . . ?
C23 C22 C24 O24 117.95(16) . . . . ?
N21 C22 C24 O25 176.61(10) . . . . ?
C23 C22 C24 O25 -60.61(14) . . . . ?
O24 C24 O25 C25 8.7(2) . . . . ?
C22 C24 O25 C25 -172.75(12) . . . . ?
C6 C1 C1' C6' 94.02(14) . . . . ?
C2 C1 C1' C6' -80.84(15) . . . . ?
C6 C1 C1' C2' -78.92(15) . . . . ?
C2 C1 C1' C2' 106.23(14) . . . . ?
C6' C1' C2' C3' -0.97(17) . . . . ?
C1 C1' C2' C3' 172.04(11) . . . . ?
C6' C1' C2' C21' -179.57(11) . . . . ?
C1 C1' C2' C21' -6.56(18) . . . . ?
C1' C2' C3' N4' 0.81(19) . . . . ?
C21' C2' C3' N4' 179.51(12) . . . . ?
C2' C3' N4' C5' -0.2(2) . . . . ?
C3' N4' C5' C6' -0.2(2) . . . . ?
N4' C5' C6' C1' 0.0(2) . . . . ?
C2' C1' C6' C5' 0.60(19) . . . . ?
C1 C1' C6' C5' -172.79(12) . . . . ?
C3' C2' C21' O21' -45.73(16) . . . . ?
C1' C2' C21' O21' 132.89(12) . . . . ?
C3' C2' C21' N21' 131.92(12) . . . . ?
C1' C2' C21' N21' -49.46(16) . . . . ?
O21' C21' N21' C22' -2.95(18) . . . . ?
C2' C21' N21' C22' 179.49(10) . . . . ?
C21' N21' C22' C23' 158.01(11) . . . . ?
C21' N21' C22' C24' -77.97(14) . . . . ?
N21' C22' C24' O24' 129.67(14) . . . . ?
C23' C22' C24' O24' -106.78(15) . . . . ?
N21' C22' C24' O25' -51.78(15) . . . . ?
C23' C22' C24' O25' 71.77(14) . . . . ?
O24' C24' O25' C25' 1.2(2) . . . . ?
C22' C24' O25' C25' -177.36(12) . . . . ?

loop_
_cod_related_entry_id
_cod_related_entry_database
_cod_related_entry_code
1 ChemSpider 30653057
